data_7009071
loop_
_publ_author_name
'Bowmaker, Graham A.'
'Hanna, John V.'
'Healy, Peter C.'
'Reid, Jason C.'
'Rickard, Clifton E. F.'
'White, Allan H.'

_publ_section_title
;
 Crystal structures and vibrational and solid-state (CPMAS) NMR
 spectroscopic studies in the tris(triphenylphosphine)-copper(I) and
 -silver(I) formate systems
;
_journal_issue 5
_journal_name_full 'Journal of the Chemical Society, Dalton Transactions'
_journal_page_first 753
_journal_paper_doi 10.1039/a908427d
_journal_year 2000
_chemical_formula_moiety 'C55 H46 Cu O2 P3, 0.5(C2 H6 O)'
_chemical_formula_sum 'C56 H49 Cu O2.5 P3'
_chemical_formula_weight 918.40
_chemical_name_systematic
; 
 [Cu(PPh3)3O2CH].0.5EtOH
;
_space_group_IT_number 14
_symmetry_cell_setting monoclinic
_symmetry_space_group_name_Hall '-P 2yn'
_symmetry_space_group_name_H-M 'P 1 21/n 1'
_atom_sites_solution_hydrogens geom
_atom_sites_solution_primary direct
_atom_sites_solution_secondary difmap
_audit_creation_method SHELXL-97
_cell_angle_alpha 90.0000(10)
_cell_angle_beta 93.57
_cell_angle_gamma 90.00
_cell_formula_units_Z 4
_cell_length_a 15.6750(10)
_cell_length_b 22.4545(10)
_cell_length_c 13.935
_cell_measurement_temperature 293(2)
_cell_volume 4895.2(4)
_computing_structure_refinement 'SHELXL-97 (Sheldrick, 1997)'
_computing_structure_solution 'SHELXS-97 (Sheldrick, 1990)'
_diffrn_ambient_temperature 293(2)
_diffrn_measured_fraction_theta_full 0.931
_diffrn_measured_fraction_theta_max 0.931
_diffrn_radiation_monochromator graphite
_diffrn_radiation_source 'fine-focus sealed tube'
_diffrn_radiation_wavelength 0.70173
_diffrn_reflns_av_R_equivalents 0.0000
_diffrn_reflns_av_sigmaI/netI 0.0268
_diffrn_reflns_limit_h_max 20
_diffrn_reflns_limit_h_min 0
_diffrn_reflns_limit_k_max 0
_diffrn_reflns_limit_k_min -29
_diffrn_reflns_limit_l_max 18
_diffrn_reflns_limit_l_min -18
_diffrn_reflns_number 11651
_diffrn_reflns_theta_full 27.95
_diffrn_reflns_theta_max 27.95
_diffrn_reflns_theta_min 1.57
_exptl_absorpt_coefficient_mu 0.586
_exptl_absorpt_correction_T_max 0.8919
_exptl_absorpt_correction_T_min 0.7584
_exptl_crystal_colour colourless
_exptl_crystal_density_diffrn 1.246
_exptl_crystal_density_method 'not measured'
_exptl_crystal_description plate
_exptl_crystal_F_000 1916
_exptl_crystal_size_max 0.50
_exptl_crystal_size_mid 0.50
_exptl_crystal_size_min 0.20
_refine_diff_density_max 1.295
_refine_diff_density_min -0.795
_refine_diff_density_rms 0.085
_refine_ls_extinction_method none
_refine_ls_goodness_of_fit_ref 1.085
_refine_ls_hydrogen_treatment mixed
_refine_ls_matrix_type full
_refine_ls_number_parameters 646
_refine_ls_number_reflns 11651
_refine_ls_number_restraints 0
_refine_ls_restrained_S_all 1.085
_refine_ls_R_factor_all 0.0967
_refine_ls_R_factor_gt 0.0750
_refine_ls_shift/su_max 0.739
_refine_ls_shift/su_mean 0.029
_refine_ls_structure_factor_coef Fsqd
_refine_ls_weighting_details 'w=1/[\s^2^(Fo^2^)+(0.1266P)^2^+4.3775P] where P=(Fo^2^+2Fc^2^)/3'
_refine_ls_weighting_scheme calc
_refine_ls_wR_factor_gt 0.2159
_refine_ls_wR_factor_ref 0.2394
_reflns_number_gt 8871
_reflns_number_total 11651
_reflns_threshold_expression >2sigma(I)
_cod_data_source_file a908427d.txt
_cod_data_source_block a2
_cod_depositor_comments
;
The following automatic conversions were performed:

'_refine_ls_weighting_scheme' value 'calc
w=1/[\s^2^(Fo^2^)+(0.1266P)^2^+4.3775P] where P=(Fo^2^+2Fc^2^)/3' was
changed to 'calc'. New tag '_refine_ls_weighting_details' was
created. The value of the new tag was set to
'w=1/[\s^2^(Fo^2^)+(0.1266P)^2^+4.3775P] where P=(Fo^2^+2Fc^2^)/3'.

Automatic conversion script
Id: cif_fix_values 3143 2015-03-26 13:38:13Z robertas 
;
_cod_original_sg_symbol_H-M 'P 21/n'
_cod_original_formula_sum 'C56 H49 Cu O2.50 P3'
_cod_database_code 7009071

loop_
_symmetry_equiv_pos_as_xyz
'x, y, z'
'-x+1/2, y+1/2, -z+1/2'
'-x, -y, -z'
'x-1/2, -y-1/2, z-1/2'

loop_
_atom_site_label
_atom_site_type_symbol
_atom_site_fract_x
_atom_site_fract_y
_atom_site_fract_z
_atom_site_U_iso_or_equiv
_atom_site_adp_type
_atom_site_occupancy
_atom_site_calc_flag
_atom_site_refinement_flags
_atom_site_disorder_assembly
_atom_site_disorder_group
Cu Cu 0.24637(3) 0.13887(2) 0.11054(3) 0.05355(16) Uani 1 d . . .
P2 P 0.34669(6) 0.17303(5) 0.22843(7) 0.0537(2) Uani 1 d . . .
P1 P 0.29052(7) 0.15370(5) -0.04437(7) 0.0596(3) Uani 1 d . . .
P3 P 0.10291(6) 0.15724(4) 0.13791(6) 0.0484(2) Uani 1 d . . .
O1 O 0.2508(3) 0.04916(19) 0.1343(3) 0.1107(15) Uani 1 d . . .
O2 O 0.2920(4) -0.0386(2) 0.1541(6) 0.162(3) Uani 1 d . . .
C1 C 0.2851(4) 0.0116(3) 0.1445(13) 0.286(10) Uani 1 d . . .
H1 H 0.3413 0.0250 0.1482 0.343 Uiso 1 calc R . .
C11 C 0.2426(14) 0.1071(8) -0.1356(17) 0.045(3) Uani 0.50 d P A 1
C12 C 0.1785(5) 0.0664(4) -0.1149(6) 0.0596(18) Uani 0.50 d P A 1
H12A H 0.1591 0.0650 -0.0532 0.072 Uiso 0.50 calc PR A 1
C13 C 0.1433(7) 0.0279(5) -0.1855(9) 0.083(3) Uani 0.50 d P A 1
H13A H 0.1010 0.0007 -0.1716 0.100 Uiso 0.50 calc PR A 1
C14 C 0.1725(11) 0.0312(8) -0.2750(14) 0.086(4) Uani 0.50 d P A 1
H14A H 0.1474 0.0072 -0.3231 0.103 Uiso 0.50 calc PR A 1
C15 C 0.2413(17) 0.0709(12) -0.299(2) 0.076(5) Uani 0.50 d P A 1
H15A H 0.2604 0.0722 -0.3605 0.092 Uiso 0.50 calc PR A 1
C16 C 0.2741(11) 0.1031(11) -0.2331(18) 0.065(4) Uani 0.50 d P A 1
H16A H 0.3213 0.1259 -0.2466 0.078 Uiso 0.50 calc PR A 1
C11' C 0.2604(15) 0.0915(9) -0.137(2) 0.063(5) Uani 0.50 d P A 2
C12' C 0.2476(10) 0.0353(6) -0.1065(8) 0.109(5) Uani 0.50 d P A 2
H12B H 0.2584 0.0251 -0.0422 0.131 Uiso 0.50 calc PR A 2
C13' C 0.2178(11) -0.0074(7) -0.1736(12) 0.125(6) Uani 0.50 d P A 2
H13B H 0.2088 -0.0463 -0.1538 0.150 Uiso 0.50 calc PR A 2
C14' C 0.2021(11) 0.0076(8) -0.2666(13) 0.098(5) Uani 0.50 d P A 2
H14B H 0.1787 -0.0202 -0.3102 0.117 Uiso 0.50 calc PR A 2
C15' C 0.2191(16) 0.0592(13) -0.2941(18) 0.085(7) Uani 0.50 d P A 2
H15B H 0.2142 0.0675 -0.3596 0.103 Uiso 0.50 calc PR A 2
C16' C 0.2474(12) 0.1082(11) -0.225(2) 0.071(5) Uani 0.50 d P A 2
H16B H 0.2548 0.1474 -0.2450 0.086 Uiso 0.50 calc PR A 2
C121 C 0.4064(3) 0.1466(2) -0.0519(3) 0.0663(11) Uani 1 d . . .
C122 C 0.4600(3) 0.1943(3) -0.0318(4) 0.0812(14) Uani 1 d . . .
H12C H 0.4366 0.2313 -0.0187 0.097 Uiso 1 calc R . .
C123 C 0.5470(4) 0.1882(3) -0.0308(5) 0.103(2) Uani 1 d . . .
H12D H 0.5821 0.2210 -0.0181 0.124 Uiso 1 calc R . .
C124 C 0.5825(4) 0.1336(4) -0.0485(5) 0.108(2) Uani 1 d . . .
H12E H 0.6415 0.1293 -0.0483 0.130 Uiso 1 calc R . .
C125 C 0.5301(4) 0.0856(3) -0.0663(5) 0.108(2) Uani 1 d . . .
H12F H 0.5538 0.0483 -0.0769 0.129 Uiso 1 calc R . .
C126 C 0.4415(3) 0.0920(3) -0.0688(4) 0.0856(14) Uani 1 d . . .
H12G H 0.4064 0.0592 -0.0820 0.103 Uiso 1 calc R . .
C131 C 0.2663(3) 0.2265(2) -0.1003(3) 0.0687(11) Uani 1 d . . .
C132 C 0.2040(3) 0.2611(3) -0.0629(4) 0.0842(14) Uani 1 d . . .
H13C H 0.1779 0.2482 -0.0085 0.101 Uiso 1 calc R . .
C133 C 0.1793(4) 0.3149(3) -0.1051(6) 0.111(2) Uani 1 d . . .
H13D H 0.1369 0.3376 -0.0789 0.134 Uiso 1 calc R . .
C134 C 0.2172(5) 0.3346(3) -0.1851(6) 0.116(2) Uani 1 d . . .
H13E H 0.1999 0.3703 -0.2143 0.139 Uiso 1 calc R . .
C135 C 0.2802(6) 0.3017(3) -0.2213(5) 0.112(2) Uani 1 d . . .
H13F H 0.3067 0.3156 -0.2749 0.134 Uiso 1 calc R . .
C136 C 0.3063(4) 0.2477(3) -0.1805(4) 0.0917(16) Uani 1 d . . .
H13G H 0.3498 0.2259 -0.2062 0.110 Uiso 1 calc R . .
C211 C 0.4279(3) 0.1174(2) 0.2652(4) 0.0663(10) Uani 1 d . . .
C212 C 0.4724(4) 0.0920(3) 0.1941(5) 0.102(2) Uani 1 d . . .
H21A H 0.4596 0.1026 0.1304 0.123 Uiso 1 calc R . .
C213 C 0.5358(5) 0.0508(4) 0.2161(8) 0.139(3) Uani 1 d . . .
H21B H 0.5665 0.0349 0.1672 0.166 Uiso 1 calc R . .
C214 C 0.5540(4) 0.0333(3) 0.3083(9) 0.132(3) Uani 1 d . . .
H21C H 0.5955 0.0044 0.3224 0.158 Uiso 1 calc R . .
C215 C 0.5105(4) 0.0588(4) 0.3811(7) 0.126(3) Uani 1 d . . .
H21D H 0.5233 0.0476 0.4446 0.151 Uiso 1 calc R . .
C216 C 0.4473(3) 0.1014(3) 0.3590(5) 0.0936(17) Uani 1 d . . .
H21E H 0.4183 0.1189 0.4079 0.112 Uiso 1 calc R . .
C221 C 0.3042(2) 0.1935(2) 0.3429(3) 0.0568(9) Uani 1 d . . .
C222 C 0.2494(3) 0.1530(3) 0.3838(3) 0.0714(11) Uani 1 d . . .
H22A H 0.2356 0.1174 0.3523 0.086 Uiso 1 calc R . .
C223 C 0.2157(3) 0.1653(3) 0.4704(4) 0.0886(16) Uani 1 d . . .
H22B H 0.1798 0.1379 0.4974 0.106 Uiso 1 calc R . .
C224 C 0.2347(3) 0.2179(4) 0.5173(4) 0.0949(19) Uani 1 d . . .
H22C H 0.2126 0.2257 0.5764 0.114 Uiso 1 calc R . .
C225 C 0.2868(3) 0.2591(3) 0.4763(4) 0.0838(15) Uani 1 d . . .
H22D H 0.2983 0.2952 0.5071 0.101 Uiso 1 calc R . .
C226 C 0.3222(3) 0.2471(2) 0.3897(3) 0.0658(10) Uani 1 d . . .
H22E H 0.3579 0.2748 0.3629 0.079 Uiso 1 calc R . .
C231 C 0.4114(2) 0.23739(19) 0.1995(3) 0.0566(9) Uani 1 d . . .
C232 C 0.3715(3) 0.2850(2) 0.1519(3) 0.0711(11) Uani 1 d . . .
H23A H 0.3130 0.2837 0.1365 0.085 Uiso 1 calc R . .
C233 C 0.4189(4) 0.3351(3) 0.1267(4) 0.0893(16) Uani 1 d . . .
H23B H 0.3921 0.3675 0.0961 0.107 Uiso 1 calc R . .
C234 C 0.5063(4) 0.3354(3) 0.1484(4) 0.0962(19) Uani 1 d . . .
H23C H 0.5387 0.3678 0.1303 0.115 Uiso 1 calc R . .
C235 C 0.5454(3) 0.2891(3) 0.1956(4) 0.0858(15) Uani 1 d . . .
H23D H 0.6040 0.2901 0.2104 0.103 Uiso 1 calc R . .
C236 C 0.4987(3) 0.2408(2) 0.2216(3) 0.0716(11) Uani 1 d . . .
H23E H 0.5262 0.2096 0.2548 0.086 Uiso 1 calc R . .
C311 C 0.0627(2) 0.12499(17) 0.2473(3) 0.0513(8) Uani 1 d . . .
C312 C 0.0823(3) 0.06686(19) 0.2699(3) 0.0647(10) Uani 1 d . . .
H31A H 0.1182 0.0455 0.2318 0.078 Uiso 1 calc R . .
C313 C 0.0493(3) 0.0395(2) 0.3492(4) 0.0773(12) Uani 1 d . . .
H31B H 0.0629 0.0001 0.3636 0.093 Uiso 1 calc R . .
C314 C -0.0034(3) 0.0707(3) 0.4061(3) 0.0811(13) Uani 1 d . . .
H31C H -0.0261 0.0525 0.4587 0.097 Uiso 1 calc R . .
C315 C -0.0225(4) 0.1290(3) 0.3849(4) 0.0937(18) Uani 1 d . . .
H31D H -0.0576 0.1504 0.4238 0.112 Uiso 1 calc R . .
C316 C 0.0102(4) 0.1565(2) 0.3060(3) 0.0769(13) Uani 1 d . . .
H31E H -0.0031 0.1961 0.2923 0.092 Uiso 1 calc R . .
C31 C 0.0287(4) 0.1254(4) 0.0438(4) 0.057(7) Uani 0.50 d PG B 3
C32 C 0.0536(4) 0.1181(5) -0.0495(5) 0.088(3) Uani 0.50 d PG B 3
H32A H 0.1086 0.1286 -0.0645 0.105 Uiso 0.50 calc PR B 3
C33 C -0.0035(6) 0.0950(5) -0.1202(4) 0.112(5) Uani 0.50 d PG B 3
H33A H 0.0132 0.0902 -0.1826 0.135 Uiso 0.50 calc PR B 3
C34 C -0.0857(5) 0.0792(4) -0.0976(5) 0.101(11) Uani 0.50 d PG B 3
H34A H -0.1239 0.0638 -0.1450 0.121 Uiso 0.50 calc PR B 3
C35 C -0.1106(3) 0.0865(4) -0.0044(6) 0.081(3) Uani 0.50 d PG B 3
H35A H -0.1656 0.0760 0.0107 0.097 Uiso 0.50 calc PR B 3
C36 C -0.0535(4) 0.1096(3) 0.0663(5) 0.065(2) Uani 0.50 d PG B 3
H36A H -0.0702 0.1144 0.1287 0.078 Uiso 0.50 calc PR B 3
C31' C 0.0239(5) 0.1276(3) 0.0473(3) 0.048(6) Uani 0.50 d PG B 4
C32' C 0.0189(4) 0.1549(2) -0.0424(4) 0.0553(17) Uani 0.50 d PG B 4
H32B H 0.0506 0.1890 -0.0526 0.066 Uiso 0.50 calc PR B 4
C33' C -0.0336(5) 0.1311(3) -0.1169(3) 0.069(2) Uani 0.50 d PG B 4
H33B H -0.0370 0.1494 -0.1769 0.082 Uiso 0.50 calc PR B 4
C34' C -0.0811(5) 0.0801(3) -0.1017(5) 0.070(7) Uani 0.50 d PG B 4
H34B H -0.1162 0.0642 -0.1515 0.084 Uiso 0.50 calc PR B 4
C35' C -0.0760(6) 0.0528(3) -0.0120(6) 0.111(5) Uani 0.50 d PG B 4
H35B H -0.1078 0.0186 -0.0018 0.133 Uiso 0.50 calc PR B 4
C36' C -0.0235(6) 0.0765(3) 0.0625(4) 0.083(3) Uani 0.50 d PG B 4
H36B H -0.0202 0.0582 0.1225 0.100 Uiso 0.50 calc PR B 4
C331 C 0.0715(2) 0.23535(17) 0.1460(3) 0.0563(8) Uani 1 d . . .
C332 C 0.1257(3) 0.2735(2) 0.1993(3) 0.0679(10) Uani 1 d . . .
H33C H 0.1767 0.2588 0.2278 0.081 Uiso 1 calc R . .
C333 C 0.1053(4) 0.3330(2) 0.2109(4) 0.0867(15) Uani 1 d . . .
H33D H 0.1428 0.3582 0.2457 0.104 Uiso 1 calc R . .
C334 C 0.0288(5) 0.3545(2) 0.1704(5) 0.1004(19) Uani 1 d . . .
H33E H 0.0150 0.3944 0.1779 0.121 Uiso 1 calc R . .
C335 C -0.0264(5) 0.3180(3) 0.1196(5) 0.107(2) Uani 1 d . . .
H33F H -0.0782 0.3328 0.0936 0.128 Uiso 1 calc R . .
C336 C -0.0053(4) 0.2582(2) 0.1064(4) 0.0873(15) Uani 1 d . . .
H33G H -0.0430 0.2335 0.0709 0.105 Uiso 1 calc R . .
O41 O 0.2256(5) -0.0553(4) 0.3304(6) 0.099(2) Uiso 0.50 d P . .
H41A H 0.2429 -0.0528 0.2762 0.149 Uiso 0.50 calc PR . .
C42 C 0.2900(15) -0.0322(11) 0.3998(16) 0.165(7) Uiso 0.50 d P . .
H42B H 0.3389 -0.0587 0.4042 0.198 Uiso 0.50 calc PR . .
H42A H 0.3091 0.0066 0.3789 0.198 Uiso 0.50 calc PR . .
C43 C 0.2603(11) -0.0276(8) 0.4789(12) 0.130(5) Uiso 0.50 d P . .
H43A H 0.3010 -0.0081 0.5226 0.195 Uiso 0.50 calc PR . .
H43B H 0.2482 -0.0666 0.5030 0.195 Uiso 0.50 calc PR . .
H43C H 0.2085 -0.0047 0.4730 0.195 Uiso 0.50 calc PR . .

loop_
_atom_site_aniso_label
_atom_site_aniso_U_11
_atom_site_aniso_U_22
_atom_site_aniso_U_33
_atom_site_aniso_U_23
_atom_site_aniso_U_13
_atom_site_aniso_U_12
Cu 0.0502(3) 0.0629(3) 0.0476(3) -0.00410(18) 0.00285(18) -0.01028(19)
P2 0.0459(5) 0.0664(6) 0.0484(5) -0.0081(4) -0.0012(4) -0.0047(4)
P1 0.0653(6) 0.0665(6) 0.0477(5) -0.0068(4) 0.0079(4) -0.0209(5)
P3 0.0480(5) 0.0522(5) 0.0446(4) 0.0030(4) -0.0009(3) -0.0063(4)
O1 0.130(4) 0.075(2) 0.122(3) 0.029(2) -0.030(3) -0.024(2)
O2 0.130(4) 0.099(4) 0.259(8) 0.009(4) 0.027(5) 0.027(3)
C1 0.057(3) 0.041(3) 0.75(3) -0.028(7) -0.072(8) 0.014(3)
C11 0.053(7) 0.039(7) 0.044(5) -0.005(5) 0.003(4) 0.002(4)
C12 0.055(4) 0.058(4) 0.066(5) -0.012(4) 0.009(3) -0.013(3)
C13 0.077(6) 0.075(6) 0.097(8) -0.023(5) 0.004(5) -0.027(5)
C14 0.081(10) 0.085(10) 0.091(9) -0.035(8) -0.017(7) 0.010(7)
C15 0.081(13) 0.079(10) 0.070(9) 0.002(8) 0.006(8) -0.021(9)
C16 0.064(10) 0.080(10) 0.055(6) -0.023(6) 0.026(8) -0.004(8)
C11' 0.068(11) 0.061(12) 0.060(7) -0.024(9) 0.010(7) -0.013(7)
C12' 0.152(13) 0.108(9) 0.071(7) -0.021(6) 0.036(7) -0.062(9)
C13' 0.150(14) 0.111(10) 0.118(12) -0.042(9) 0.032(10) -0.065(10)
C14' 0.087(10) 0.112(13) 0.092(10) -0.061(10) -0.007(8) -0.021(9)
C15' 0.087(15) 0.105(17) 0.063(11) -0.042(11) -0.006(9) -0.032(10)
C16' 0.077(12) 0.064(6) 0.075(10) -0.010(6) 0.018(9) 0.018(8)
C121 0.067(2) 0.080(3) 0.054(2) -0.0171(19) 0.0172(18) -0.020(2)
C122 0.074(3) 0.093(3) 0.079(3) -0.030(3) 0.025(2) -0.031(2)
C123 0.076(3) 0.133(5) 0.103(4) -0.041(4) 0.027(3) -0.042(3)
C124 0.070(3) 0.145(6) 0.113(5) -0.032(4) 0.029(3) -0.013(3)
C125 0.094(4) 0.112(5) 0.120(5) -0.035(4) 0.033(4) 0.001(4)
C126 0.079(3) 0.087(3) 0.094(4) -0.021(3) 0.023(3) -0.012(3)
C131 0.076(3) 0.076(3) 0.053(2) 0.0001(19) -0.0018(19) -0.029(2)
C132 0.064(3) 0.091(3) 0.097(4) 0.019(3) 0.002(2) -0.011(2)
C133 0.085(4) 0.099(4) 0.147(6) 0.044(4) -0.010(4) -0.002(3)
C134 0.110(5) 0.099(5) 0.135(6) 0.039(4) -0.026(5) -0.019(4)
C135 0.152(6) 0.101(4) 0.080(4) 0.030(3) -0.007(4) -0.048(5)
C136 0.120(4) 0.089(3) 0.067(3) 0.007(3) 0.015(3) -0.027(3)
C211 0.0480(19) 0.066(2) 0.083(3) -0.011(2) -0.0106(19) -0.0064(17)
C212 0.085(3) 0.110(4) 0.108(4) -0.053(4) -0.020(3) 0.029(3)
C213 0.096(5) 0.125(6) 0.191(9) -0.086(6) -0.026(5) 0.040(4)
C214 0.077(4) 0.073(4) 0.240(11) -0.011(5) -0.036(5) 0.014(3)
C215 0.079(4) 0.126(6) 0.171(8) 0.058(5) -0.014(4) 0.012(4)
C216 0.063(3) 0.109(4) 0.108(4) 0.027(3) 0.000(3) 0.011(3)
C221 0.0409(16) 0.081(3) 0.0476(18) -0.0008(17) -0.0054(14) 0.0009(16)
C222 0.058(2) 0.093(3) 0.063(3) 0.002(2) -0.0022(19) -0.011(2)
C223 0.060(3) 0.142(5) 0.064(3) 0.022(3) 0.008(2) -0.010(3)
C224 0.060(3) 0.171(6) 0.054(2) 0.004(3) 0.005(2) 0.016(3)
C225 0.069(3) 0.115(4) 0.067(3) -0.026(3) 0.004(2) 0.010(3)
C226 0.059(2) 0.084(3) 0.055(2) -0.011(2) 0.0031(17) -0.001(2)
C231 0.0546(19) 0.071(2) 0.0442(18) -0.0090(16) 0.0044(15) -0.0085(17)
C232 0.074(3) 0.090(3) 0.049(2) 0.004(2) 0.0020(18) -0.011(2)
C233 0.118(5) 0.091(4) 0.059(3) 0.010(2) 0.007(3) -0.019(3)
C234 0.110(4) 0.111(4) 0.070(3) -0.005(3) 0.024(3) -0.050(4)
C235 0.068(3) 0.105(4) 0.086(3) -0.013(3) 0.014(2) -0.028(3)
C236 0.057(2) 0.087(3) 0.071(3) -0.014(2) 0.0039(19) -0.011(2)
C311 0.0491(18) 0.0578(19) 0.0464(18) 0.0053(15) -0.0025(14) -0.0007(15)
C312 0.064(2) 0.060(2) 0.071(3) 0.0093(19) 0.0147(19) 0.0033(18)
C313 0.088(3) 0.068(3) 0.077(3) 0.020(2) 0.008(2) -0.003(2)
C314 0.090(3) 0.094(3) 0.061(3) 0.021(2) 0.018(2) -0.003(3)
C315 0.123(5) 0.105(4) 0.057(3) 0.011(3) 0.034(3) 0.026(3)
C316 0.108(4) 0.075(3) 0.049(2) 0.0099(19) 0.020(2) 0.026(3)
C31 0.033(6) 0.072(13) 0.063(12) 0.005(8) -0.008(6) -0.015(6)
C32 0.087(7) 0.131(10) 0.044(4) -0.008(5) 0.006(4) -0.047(7)
C33 0.135(12) 0.154(14) 0.045(5) 0.005(7) -0.015(6) -0.067(11)
C34 0.094(17) 0.13(2) 0.077(19) 0.012(15) -0.025(13) -0.057(14)
C35 0.051(5) 0.087(7) 0.102(8) -0.003(6) -0.017(5) -0.016(5)
C36 0.050(4) 0.074(6) 0.069(5) -0.010(5) -0.003(4) -0.012(4)
C31' 0.075(11) 0.039(8) 0.031(7) 0.004(5) 0.010(6) -0.003(6)
C32' 0.069(5) 0.057(4) 0.040(4) 0.001(3) 0.001(3) -0.003(4)
C33' 0.085(6) 0.071(6) 0.049(4) -0.002(4) -0.004(4) 0.014(5)
C34' 0.080(14) 0.069(11) 0.058(13) -0.004(9) -0.018(11) -0.005(10)
C35' 0.137(12) 0.111(10) 0.082(8) 0.011(7) -0.010(8) -0.071(9)
C36' 0.110(9) 0.088(7) 0.051(5) 0.019(5) -0.013(5) -0.051(7)
C331 0.061(2) 0.055(2) 0.0524(19) 0.0085(15) -0.0006(16) -0.0052(16)
C332 0.068(2) 0.064(2) 0.071(3) -0.004(2) 0.002(2) -0.0092(19)
C333 0.104(4) 0.061(3) 0.095(4) -0.012(2) 0.011(3) -0.011(3)
C334 0.139(6) 0.056(3) 0.106(5) 0.003(3) 0.010(4) 0.011(3)
C335 0.124(5) 0.074(3) 0.119(5) 0.010(3) -0.022(4) 0.030(3)
C336 0.095(3) 0.071(3) 0.092(3) 0.007(2) -0.032(3) 0.007(3)

loop_
_atom_type_symbol
_atom_type_description
_atom_type_scat_dispersion_real
_atom_type_scat_dispersion_imag
_atom_type_scat_source
C C 0.0033 0.0016 'International Tables Vol C Tables 4.2.6.8 and 6.1.1.4'
H H 0.0000 0.0000 'International Tables Vol C Tables 4.2.6.8 and 6.1.1.4'
O O 0.0106 0.0060 'International Tables Vol C Tables 4.2.6.8 and 6.1.1.4'
P P 0.1023 0.0942 'International Tables Vol C Tables 4.2.6.8 and 6.1.1.4'
Cu Cu 0.3201 1.2651 'International Tables Vol C Tables 4.2.6.8 and 6.1.1.4'

loop_
_geom_angle_atom_site_label_1
_geom_angle_atom_site_label_2
_geom_angle_atom_site_label_3
_geom_angle
_geom_angle_site_symmetry_1
_geom_angle_site_symmetry_3
_geom_angle_publ_flag
O1 Cu P1 106.37(16) . . ?
O1 Cu P2 101.28(13) . . ?
P1 Cu P2 112.29(4) . . ?
O1 Cu P3 99.84(15) . . ?
P1 Cu P3 117.98(4) . . ?
P2 Cu P3 116.09(4) . . ?
C231 P2 C221 103.41(18) . . ?
C231 P2 C211 102.43(19) . . ?
C221 P2 C211 102.3(2) . . ?
C231 P2 Cu 117.67(13) . . ?
C221 P2 Cu 115.57(12) . . ?
C211 P2 Cu 113.49(14) . . ?
C11 P1 C121 106.5(6) . . ?
C11 P1 C131 98.8(6) . . ?
C121 P1 C131 103.5(2) . . ?
C11 P1 C11' 12.9(9) . . ?
C121 P1 C11' 95.8(7) . . ?
C131 P1 C11' 108.8(7) . . ?
C11 P1 Cu 116.2(8) . . ?
C121 P1 Cu 113.11(15) . . ?
C131 P1 Cu 116.97(15) . . ?
C11' P1 Cu 116.0(9) . . ?
C331 P3 C311 102.71(18) . . ?
C331 P3 C31' 102.6(3) . . ?
C311 P3 C31' 100.1(2) . . ?
C331 P3 C31 104.8(3) . . ?
C311 P3 C31 101.7(2) . . ?
C31' P3 C31 3.2(4) . . ?
C331 P3 Cu 116.40(13) . . ?
C311 P3 Cu 116.70(12) . . ?
C31' P3 Cu 115.9(3) . . ?
C31 P3 Cu 112.7(2) . . ?
C1 O1 Cu 149.7(6) . . ?
O1 C1 O2 153.3(8) . . ?
C12 C11 C16 115.7(18) . . ?
C12 C11 P1 120.8(15) . . ?
C16 C11 P1 123.0(18) . . ?
C13 C12 C11 121.0(12) . . ?
C14 C13 C12 118.1(11) . . ?
C13 C14 C15 122.7(19) . . ?
C16 C15 C14 118(3) . . ?
C15 C16 C11 124(2) . . ?
C16' C11' C12' 124(2) . . ?
C16' C11' P1 116.3(19) . . ?
C12' C11' P1 119.9(18) . . ?
C11' C12' C13' 118.7(17) . . ?
C14' C13' C12' 120.4(15) . . ?
C15' C14' C13' 119.6(16) . . ?
C14' C15' C16' 123(2) . . ?
C11' C16' C15' 115(2) . . ?
C126 C121 C122 118.9(5) . . ?
C126 C121 P1 119.9(3) . . ?
C122 C121 P1 120.9(4) . . ?
C123 C122 C121 121.2(5) . . ?
C124 C123 C122 120.1(5) . . ?
C125 C124 C123 119.3(6) . . ?
C124 C125 C126 120.6(6) . . ?
C121 C126 C125 119.9(5) . . ?
C132 C131 C136 118.4(5) . . ?
C132 C131 P1 118.3(3) . . ?
C136 C131 P1 123.3(4) . . ?
C131 C132 C133 121.1(6) . . ?
C134 C133 C132 120.2(7) . . ?
C135 C134 C133 119.2(6) . . ?
C134 C135 C136 121.7(6) . . ?
C135 C136 C131 119.3(6) . . ?
C212 C211 C216 119.1(5) . . ?
C212 C211 P2 117.3(4) . . ?
C216 C211 P2 123.6(4) . . ?
C211 C212 C213 120.8(7) . . ?
C214 C213 C212 120.7(7) . . ?
C213 C214 C215 119.4(6) . . ?
C214 C215 C216 119.8(8) . . ?
C211 C216 C215 120.1(7) . . ?
C226 C221 C222 119.0(4) . . ?
C226 C221 P2 123.6(3) . . ?
C222 C221 P2 117.4(3) . . ?
C223 C222 C221 120.4(5) . . ?
C224 C223 C222 120.5(5) . . ?
C223 C224 C225 119.7(5) . . ?
C224 C225 C226 120.6(5) . . ?
C225 C226 C221 119.8(5) . . ?
C232 C231 C236 118.2(4) . . ?
C232 C231 P2 118.4(3) . . ?
C236 C231 P2 123.4(4) . . ?
C231 C232 C233 120.5(5) . . ?
C234 C233 C232 118.7(6) . . ?
C235 C234 C233 120.8(5) . . ?
C234 C235 C236 120.2(5) . . ?
C235 C236 C231 121.5(5) . . ?
C312 C311 C316 118.8(4) . . ?
C312 C311 P3 118.8(3) . . ?
C316 C311 P3 122.3(3) . . ?
C311 C312 C313 120.8(4) . . ?
C314 C313 C312 120.0(4) . . ?
C315 C314 C313 119.6(4) . . ?
C314 C315 C316 120.7(5) . . ?
C315 C316 C311 120.0(4) . . ?
C32 C31 C36 120.0 . . ?
C32 C31 P3 120.6(4) . . ?
C36 C31 P3 119.4(4) . . ?
C33 C32 C31 120.0 . . ?
C32 C33 C34 120.0 . . ?
C35 C34 C33 120.0 . . ?
C34 C35 C36 120.0 . . ?
C35 C36 C31 120.0 . . ?
C32' C31' C36' 120.0 . . ?
C32' C31' P3 117.1(3) . . ?
C36' C31' P3 122.6(3) . . ?
C33' C32' C31' 120.0 . . ?
C32' C33' C34' 120.0 . . ?
C33' C34' C35' 120.0 . . ?
C36' C35' C34' 120.0 . . ?
C35' C36' C31' 120.0 . . ?
C332 C331 C336 118.1(4) . . ?
C332 C331 P3 117.8(3) . . ?
C336 C331 P3 124.0(3) . . ?
C333 C332 C331 121.3(5) . . ?
C334 C333 C332 119.4(5) . . ?
C335 C334 C333 120.8(5) . . ?
C334 C335 C336 120.0(6) . . ?
C331 C336 C335 120.5(5) . . ?
C43 C42 O41 110.0(19) . . ?

loop_
_geom_bond_atom_site_label_1
_geom_bond_atom_site_label_2
_geom_bond_distance
_geom_bond_site_symmetry_2
_geom_bond_publ_flag
Cu O1 2.042(4) . ?
Cu P1 2.3316(11) . ?
Cu P2 2.3319(10) . ?
Cu P3 2.3407(10) . ?
P2 C231 1.825(4) . ?
P2 C221 1.826(4) . ?
P2 C211 1.833(5) . ?
P1 C11 1.78(2) . ?
P1 C121 1.833(5) . ?
P1 C131 1.840(5) . ?
P1 C11' 1.94(2) . ?
P3 C331 1.827(4) . ?
P3 C311 1.835(4) . ?
P3 C31' 1.838(5) . ?
P3 C31 1.843(5) . ?
O1 C1 1.006(7) . ?
O2 C1 1.138(8) . ?
C11 C12 1.40(3) . ?
C11 C16 1.48(3) . ?
C12 C13 1.397(12) . ?
C13 C14 1.36(2) . ?
C14 C15 1.45(3) . ?
C15 C16 1.25(4) . ?
C11' C16' 1.29(4) . ?
C11' C12' 1.35(3) . ?
C12' C13' 1.397(16) . ?
C13' C14' 1.35(2) . ?
C14' C15' 1.26(3) . ?
C15' C16' 1.51(4) . ?
C121 C126 1.371(7) . ?
C121 C122 1.379(6) . ?
C122 C123 1.370(8) . ?
C123 C124 1.375(10) . ?
C124 C125 1.369(9) . ?
C125 C126 1.394(8) . ?
C131 C132 1.375(7) . ?
C131 C136 1.398(6) . ?
C132 C133 1.388(8) . ?
C133 C134 1.370(10) . ?
C134 C135 1.356(11) . ?
C135 C136 1.390(9) . ?
C211 C212 1.370(7) . ?
C211 C216 1.372(7) . ?
C212 C213 1.378(9) . ?
C213 C214 1.358(13) . ?
C214 C215 1.380(12) . ?
C215 C216 1.398(9) . ?
C221 C226 1.389(6) . ?
C221 C222 1.397(6) . ?
C222 C223 1.375(7) . ?
C223 C224 1.373(9) . ?
C224 C225 1.381(8) . ?
C225 C226 1.386(6) . ?
C231 C232 1.386(6) . ?
C231 C236 1.386(6) . ?
C232 C233 1.406(7) . ?
C233 C234 1.384(9) . ?
C234 C235 1.357(9) . ?
C235 C236 1.369(7) . ?
C311 C312 1.373(6) . ?
C311 C316 1.390(6) . ?
C312 C313 1.392(6) . ?
C313 C314 1.373(7) . ?
C314 C315 1.371(8) . ?
C315 C316 1.386(7) . ?
C31 C32 1.3900 . ?
C31 C36 1.3900 . ?
C32 C33 1.3900 . ?
C33 C34 1.3900 . ?
C34 C35 1.3900 . ?
C35 C36 1.3900 . ?
C31' C32' 1.3900 . ?
C31' C36' 1.3900 . ?
C32' C33' 1.3900 . ?
C33' C34' 1.3900 . ?
C34' C35' 1.3900 . ?
C35' C36' 1.3900 . ?
C331 C332 1.390(6) . ?
C331 C336 1.390(6) . ?
C332 C333 1.386(7) . ?
C333 C334 1.380(9) . ?
C334 C335 1.359(9) . ?
C335 C336 1.397(8) . ?
O41 C42 1.45(2) . ?
C42 C43 1.23(2) . ?
